data_7228769
loop_
_publ_author_name
'A, Irudaya Jothi'
'Alexander, V.'

_publ_section_title
;
 Organic NLO Material with H-Bonded 1D Helical Self-Assembly: Synthesis,
 X-Ray Crystal Structure, DFT Calculations, SHG Measurements and Thermal
 Studies of (5Z,6E)-1,10-Phenanthroline-5,6-dione Dioxime
;
_journal_name_full CrystEngComm
_journal_paper_doi 10.1039/C7CE00743D
_journal_year 2017
_chemical_formula_moiety 'C12 H8 N4 O2'
_chemical_formula_sum 'C12 H8 N4 O2'
_chemical_formula_weight 240.22
_space_group_crystal_system monoclinic
_space_group_IT_number 7
_space_group_name_Hall 'P -2yc'
_space_group_name_H-M_alt 'P 1 c 1'
_symmetry_space_group_name_Hall 'P -2yc'
_symmetry_space_group_name_H-M 'P 1 c 1'
_atom_sites_solution_hydrogens geom
_audit_creation_method SHELXL-2014/7
_audit_update_record
;
2016-03-18 deposited with the CCDC.
2017-07-26 downloaded from the CCDC.
;
_cell_angle_alpha 90
_cell_angle_beta 91.428(4)
_cell_angle_gamma 90
_cell_formula_units_Z 2
_cell_length_a 4.8736(5)
_cell_length_b 8.5549(10)
_cell_length_c 12.5992(16)
_cell_measurement_reflns_used 2307
_cell_measurement_temperature 296(2)
_cell_measurement_theta_max 26.89
_cell_measurement_theta_min 2.38
_cell_volume 525.14(11)
_computing_cell_refinement 'APEX2/SAINT (Bruker, 2004)'
_computing_data_collection 'APEX2 (Bruker, 2004)'
_computing_data_reduction 'SAINT/XPREP (Bruker, 2004)'
_computing_molecular_graphics 'ORTEP3 (Farrugia, 1997) and Mercury (Bruno et al., 2002)'
_computing_publication_material 'SHELXL-2014/7 (Sheldrick, 2014)'
_computing_structure_refinement 'SHELXL-2014/7 (Sheldrick, 2014)'
_computing_structure_solution 'SIR92 (Altornare et al., 1993)'
_diffrn_ambient_temperature 296(2)
_diffrn_measured_fraction_theta_full 1.000
_diffrn_measured_fraction_theta_max 1.000
_diffrn_measurement_device_type 'Bruker axs kappa apex2 CCD Diffractometer'
_diffrn_measurement_method '\w and \f scan'
_diffrn_radiation_monochromator graphite
_diffrn_radiation_source 'fine-focus sealed tube'
_diffrn_radiation_type MoK\a
_diffrn_radiation_wavelength 0.71073
_diffrn_reflns_av_R_equivalents 0.0266
_diffrn_reflns_av_unetI/netI 0.0343
_diffrn_reflns_Laue_measured_fraction_full 1.000
_diffrn_reflns_Laue_measured_fraction_max 1.000
_diffrn_reflns_limit_h_max 6
_diffrn_reflns_limit_h_min -6
_diffrn_reflns_limit_k_max 10
_diffrn_reflns_limit_k_min -10
_diffrn_reflns_limit_l_max 16
_diffrn_reflns_limit_l_min -16
_diffrn_reflns_number 6456
_diffrn_reflns_point_group_measured_fraction_full 0.988
_diffrn_reflns_point_group_measured_fraction_max 0.983
_diffrn_reflns_theta_full 25.242
_diffrn_reflns_theta_max 26.994
_diffrn_reflns_theta_min 2.381
_exptl_absorpt_coefficient_mu 0.109
_exptl_absorpt_correction_T_max 0.986
_exptl_absorpt_correction_T_min 0.968
_exptl_absorpt_correction_type multi-scan
_exptl_absorpt_process_details 'SADABS (bruekr, 2004)'
_exptl_crystal_colour colourless
_exptl_crystal_density_diffrn 1.519
_exptl_crystal_description NEEDLE
_exptl_crystal_F_000 248
_exptl_crystal_size_max 0.250
_exptl_crystal_size_mid 0.200
_exptl_crystal_size_min 0.200
_refine_diff_density_max 0.152
_refine_diff_density_min -0.166
_refine_diff_density_rms 0.037
_refine_ls_abs_structure_details
;
 Flack x determined using 697 quotients [(I+)-(I-)]/[(I+)+(I-)]
 (Parsons, Flack and Wagner, Acta Cryst. B69 (2013) 249-259).
;
_refine_ls_abs_structure_Flack 0.3(7)
_refine_ls_extinction_method none
_refine_ls_goodness_of_fit_ref 1.032
_refine_ls_hydrogen_treatment constr
_refine_ls_matrix_type full
_refine_ls_number_parameters 163
_refine_ls_number_reflns 2254
_refine_ls_number_restraints 2
_refine_ls_restrained_S_all 1.031
_refine_ls_R_factor_all 0.0597
_refine_ls_R_factor_gt 0.0390
_refine_ls_shift/su_max 0.000
_refine_ls_shift/su_mean 0.000
_refine_ls_structure_factor_coef Fsqd
_refine_ls_weighting_details 'w=1/[\s^2^(Fo^2^)+(0.0553P)^2^] where P=(Fo^2^+2Fc^2^)/3'
_refine_ls_weighting_scheme calc
_refine_ls_wR_factor_gt 0.0911
_refine_ls_wR_factor_ref 0.1020
_reflns_Friedel_coverage 0.957
_reflns_Friedel_fraction_full 0.976
_reflns_Friedel_fraction_max 0.965
_reflns_number_gt 1703
_reflns_number_total 2254
_reflns_threshold_expression 'I > 2\s(I)'
_cod_data_source_file c7ce00743d2.cif
_cod_data_source_block new
_cod_database_code 7228769
_shelx_shelxl_version_number 2014/7
_shelx_space_group_comment
;
The symmetry employed for this shelxl refinement is uniquely defined
by the following loop, which should always be used as a source of
symmetry information in preference to the above space-group names.
They are only intended as comments.
;
_shelx_estimated_absorpt_t_min 0.973
_shelx_estimated_absorpt_t_max 0.979

loop_
_space_group_symop_operation_xyz
'x, y, z'
'x, -y, z+1/2'

loop_
_atom_site_label
_atom_site_type_symbol
_atom_site_fract_x
_atom_site_fract_y
_atom_site_fract_z
_atom_site_U_iso_or_equiv
_atom_site_adp_type
_atom_site_occupancy
_atom_site_site_symmetry_order
_atom_site_calc_flag
_atom_site_refinement_flags_posn
_atom_site_refinement_flags_adp
C1 C 0.6779(7) 0.6716(4) 0.4358(3) 0.0461(9) Uani 1 1 d . .
H1 H 0.5839 0.7195 0.3794 0.055 Uiso 1 1 calc R U
C2 C 0.8830(8) 0.7513(4) 0.4903(3) 0.0511(9) Uani 1 1 d . .
H2 H 0.9294 0.8527 0.4710 0.061 Uiso 1 1 calc R U
C3 C 1.0169(7) 0.6789(4) 0.5735(3) 0.0486(9) Uani 1 1 d . .
H3 H 1.1560 0.7331 0.6095 0.058 Uiso 1 1 calc R U
C4 C 0.7598(6) 0.4561(3) 0.5521(2) 0.0305(7) Uani 1 1 d . .
C5 C 0.6115(6) 0.5195(4) 0.4650(2) 0.0325(7) Uani 1 1 d . .
C6 C 0.3950(5) 0.4255(4) 0.4122(2) 0.0353(8) Uani 1 1 d . .
C7 C 0.3324(6) 0.2682(4) 0.4536(3) 0.0361(8) Uani 1 1 d . .
C8 C 0.4950(5) 0.2080(4) 0.5453(2) 0.0337(7) Uani 1 1 d . .
C9 C 0.7030(5) 0.2985(4) 0.5909(2) 0.0308(7) Uani 1 1 d . .
C10 C 0.8134(7) 0.1060(4) 0.7114(3) 0.0451(9) Uani 1 1 d . .
H10 H 0.9255 0.0691 0.7668 0.054 Uiso 1 1 calc R U
C11 C 0.6055(8) 0.0113(4) 0.6738(3) 0.0534(10) Uani 1 1 d . .
H11 H 0.5732 -0.0855 0.7046 0.064 Uiso 1 1 calc R U
C12 C 0.4466(7) 0.0628(4) 0.5897(3) 0.0510(10) Uani 1 1 d . .
H12 H 0.3059 0.0001 0.5624 0.061 Uiso 1 1 calc R U
N1 N 0.9581(6) 0.5350(3) 0.6052(2) 0.0426(7) Uani 1 1 d . .
N2 N 0.8630(5) 0.2474(3) 0.6730(2) 0.0391(7) Uani 1 1 d . .
N3 N 0.2429(5) 0.4641(3) 0.3305(2) 0.0462(8) Uani 1 1 d . .
N4 N 0.1432(6) 0.1718(4) 0.4196(2) 0.0507(8) Uani 1 1 d . .
O1 O 0.2846(5) 0.6070(3) 0.2858(2) 0.0622(8) Uani 1 1 d . .
H1A H 0.1999 0.6122 0.2288 0.093 Uiso 1 1 calc R U
O2 O -0.0245(5) 0.2167(3) 0.3358(2) 0.0657(8) Uani 1 1 d . .
H2A H 0.0193 0.3044 0.3162 0.099 Uiso 1 1 calc R U

loop_
_atom_site_aniso_label
_atom_site_aniso_U_11
_atom_site_aniso_U_22
_atom_site_aniso_U_33
_atom_site_aniso_U_23
_atom_site_aniso_U_13
_atom_site_aniso_U_12
C1 0.0492(19) 0.050(2) 0.038(2) 0.0105(17) -0.0143(17) -0.0066(16)
C2 0.064(2) 0.0437(19) 0.045(2) 0.0050(16) -0.0117(18) -0.0139(18)
C3 0.0531(19) 0.048(2) 0.044(2) -0.0027(17) -0.0155(16) -0.0162(17)
C4 0.0278(14) 0.0374(18) 0.0260(17) -0.0038(13) -0.0058(12) -0.0005(13)
C5 0.0294(15) 0.0404(19) 0.0273(17) -0.0001(14) -0.0047(13) 0.0007(13)
C6 0.0279(15) 0.048(2) 0.0295(19) 0.0004(16) -0.0062(13) 0.0002(14)
C7 0.0338(15) 0.0412(18) 0.0327(18) -0.0062(14) -0.0091(14) -0.0011(14)
C8 0.0300(15) 0.0369(17) 0.0339(18) -0.0006(14) -0.0049(14) 0.0008(13)
C9 0.0304(15) 0.0373(18) 0.0245(17) -0.0022(13) -0.0048(12) 0.0031(13)
C10 0.053(2) 0.044(2) 0.038(2) 0.0042(15) -0.0123(16) 0.0084(15)
C11 0.059(2) 0.041(2) 0.060(3) 0.0123(18) -0.007(2) -0.0013(16)
C12 0.052(2) 0.041(2) 0.059(3) 0.0008(19) -0.0129(19) -0.0085(17)
N1 0.0455(15) 0.0431(16) 0.0383(17) 0.0015(13) -0.0159(12) -0.0089(13)
N2 0.0401(15) 0.0426(16) 0.0339(15) 0.0018(13) -0.0129(13) 0.0046(12)
N3 0.0391(15) 0.063(2) 0.0357(16) 0.0074(16) -0.0130(13) -0.0103(14)
N4 0.0496(16) 0.0506(19) 0.051(2) -0.0060(15) -0.0193(15) -0.0059(14)
O1 0.0534(14) 0.0825(19) 0.0493(16) 0.0292(15) -0.0274(12) -0.0151(14)
O2 0.0644(16) 0.0653(19) 0.0657(19) -0.0068(15) -0.0367(15) -0.0133(13)

loop_
_atom_type_symbol
_atom_type_description
_atom_type_scat_dispersion_real
_atom_type_scat_dispersion_imag
_atom_type_scat_source
C C 0.0033 0.0016 'International Tables Vol C Tables 4.2.6.8 and 6.1.1.4'
H H 0.0000 0.0000 'International Tables Vol C Tables 4.2.6.8 and 6.1.1.4'
N N 0.0061 0.0033 'International Tables Vol C Tables 4.2.6.8 and 6.1.1.4'
O O 0.0106 0.0060 'International Tables Vol C Tables 4.2.6.8 and 6.1.1.4'

loop_
_geom_angle_atom_site_label_1
_geom_angle_atom_site_label_2
_geom_angle_atom_site_label_3
_geom_angle
C2 C1 C5 120.0(3)
C2 C1 H1 120.0
C5 C1 H1 120.0
C3 C2 C1 118.9(3)
C3 C2 H2 120.6
C1 C2 H2 120.6
N1 C3 C2 123.2(3)
N1 C3 H3 118.4
C2 C3 H3 118.4
N1 C4 C5 122.9(3)
N1 C4 C9 115.9(3)
C5 C4 C9 121.2(3)
C1 C5 C4 116.6(3)
C1 C5 C6 124.0(3)
C4 C5 C6 119.3(3)
N3 C6 C5 127.5(3)
N3 C6 C7 113.1(3)
C5 C6 C7 119.4(3)
N4 C7 C6 127.8(3)
N4 C7 C8 113.4(3)
C6 C7 C8 118.8(2)
C12 C8 C9 117.6(3)
C12 C8 C7 122.4(3)
C9 C8 C7 120.0(3)
N2 C9 C8 122.5(3)
N2 C9 C4 116.3(2)
C8 C9 C4 121.2(3)
N2 C10 C11 123.4(3)
N2 C10 H10 118.3
C11 C10 H10 118.3
C12 C11 C10 118.4(3)
C12 C11 H11 120.8
C10 C11 H11 120.8
C11 C12 C8 120.2(3)
C11 C12 H12 119.9
C8 C12 H12 119.9
C3 N1 C4 118.3(3)
C10 N2 C9 117.8(3)
C6 N3 O1 117.9(3)
C7 N4 O2 118.6(3)
N3 O1 H1A 109.5
N4 O2 H2A 109.5

loop_
_geom_bond_atom_site_label_1
_geom_bond_atom_site_label_2
_geom_bond_distance
C1 C2 1.379(5)
C1 C5 1.392(5)
C1 H1 0.9300
C2 C3 1.369(5)
C2 H2 0.9300
C3 N1 1.327(4)
C3 H3 0.9300
C4 N1 1.344(4)
C4 C5 1.408(4)
C4 C9 1.463(4)
C5 C6 1.472(4)
C6 N3 1.297(4)
C6 C7 1.477(4)
C7 N4 1.302(4)
C7 C8 1.478(4)
C8 C12 1.385(5)
C8 C9 1.389(4)
C9 N2 1.352(4)
C10 N2 1.328(4)
C10 C11 1.373(5)
C10 H10 0.9300
C11 C12 1.369(5)
C11 H11 0.9300
C12 H12 0.9300
N3 O1 1.363(3)
N4 O2 1.374(3)
O1 H1A 0.8200
O2 H2A 0.8200

loop_
_geom_hbond_atom_site_label_D
_geom_hbond_atom_site_label_H
_geom_hbond_atom_site_label_A
_geom_hbond_distance_DH
_geom_hbond_distance_HA
_geom_hbond_distance_DA
_geom_hbond_angle_DHA
_geom_hbond_site_symmetry_A
C10 H10 O2 0.93 2.60 3.261(4) 128.1 2_655
O1 H1A N1 0.82 2.30 3.001(4) 143.1 2_464
O1 H1A N2 0.82 2.14 2.765(3) 133.1 2_464
O2 H2A N3 0.82 1.75 2.487(4) 148.0 .

loop_
_geom_torsion_atom_site_label_1
_geom_torsion_atom_site_label_2
_geom_torsion_atom_site_label_3
_geom_torsion_atom_site_label_4
_geom_torsion
C5 C1 C2 C3 -0.5(6)
C1 C2 C3 N1 -0.5(6)
C2 C1 C5 C4 1.0(5)
C2 C1 C5 C6 179.5(3)
N1 C4 C5 C1 -0.6(4)
C9 C4 C5 C1 178.7(3)
N1 C4 C5 C6 -179.2(3)
C9 C4 C5 C6 0.2(4)
C1 C5 C6 N3 2.8(5)
C4 C5 C6 N3 -178.7(3)
C1 C5 C6 C7 -176.8(3)
C4 C5 C6 C7 1.7(4)
N3 C6 C7 N4 -2.2(5)
C5 C6 C7 N4 177.4(3)
N3 C6 C7 C8 178.7(3)
C5 C6 C7 C8 -1.7(4)
N4 C7 C8 C12 -0.2(4)
C6 C7 C8 C12 179.0(3)
N4 C7 C8 C9 -179.4(3)
C6 C7 C8 C9 -0.2(4)
C12 C8 C9 N2 2.6(5)
C7 C8 C9 N2 -178.1(3)
C12 C8 C9 C4 -177.2(3)
C7 C8 C9 C4 2.1(4)
N1 C4 C9 N2 -2.5(4)
C5 C4 C9 N2 178.1(3)
N1 C4 C9 C8 177.3(3)
C5 C4 C9 C8 -2.1(4)
N2 C10 C11 C12 2.4(6)
C10 C11 C12 C8 -0.7(6)
C9 C8 C12 C11 -1.6(5)
C7 C8 C12 C11 179.1(3)
C2 C3 N1 C4 0.9(6)
C5 C4 N1 C3 -0.3(5)
C9 C4 N1 C3 -179.7(3)
C11 C10 N2 C9 -1.5(5)
C8 C9 N2 C10 -1.0(4)
C4 C9 N2 C10 178.8(3)
C5 C6 N3 O1 0.6(5)
C7 C6 N3 O1 -179.8(3)
C6 C7 N4 O2 -0.4(5)
C8 C7 N4 O2 178.7(3)
